data_7014882
loop_
_publ_author_name
'Qian, Xin'
'Dawe, Louise N.'
'Kozak, Christopher M.'

_publ_section_title
;
 Catalytic alkylation of aryl Grignard reagents by iron(III)
 amine-bis(phenolate) complexes.
;
_journal_issue 4
_journal_name_full 'Dalton transactions (Cambridge, England : 2003)'
_journal_page_first 933
_journal_page_last 943
_journal_paper_doi 10.1039/c0dt01239d
_journal_volume 40
_journal_year 2011
_chemical_formula_moiety '[(C33 H48 N O2)2 Fe2] Cl2'
_chemical_formula_sum 'C66 H102 Cl2 Fe2 N2 O4'
_chemical_formula_weight 1170.14
_chemical_name_systematic
;
?
;
_space_group_IT_number 2
_symmetry_cell_setting triclinic
_symmetry_Int_Tables_number 2
_symmetry_space_group_name_Hall '-P 1'
_symmetry_space_group_name_H-M 'P -1'
_atom_sites_solution_hydrogens geom
_atom_sites_solution_primary direct
_atom_sites_solution_secondary difmap
_audit_creation_method SHELXL-97
_cell_angle_alpha 99.827(14)
_cell_angle_beta 104.057(12)
_cell_angle_gamma 92.03(2)
_cell_formula_units_Z 1
_cell_length_a 10.248(8)
_cell_length_b 11.616(9)
_cell_length_c 14.662(12)
_cell_measurement_reflns_used 6683
_cell_measurement_temperature 123(2)
_cell_measurement_theta_max 30.8904
_cell_measurement_theta_min 2.7660
_cell_volume 1663(2)
_computing_cell_refinement 'CrystalClear (Rigaku/MSC Inc., 2005)'
_computing_data_collection 'CrystalClear (Rigaku/MSC Inc., 2005)'
_computing_data_reduction 'CrystalClear (Rigaku/MSC Inc., 2005)'
_computing_molecular_graphics 'CrystalStructure3.7.0(Rigaku/MSC Inc.,2005)'
_computing_publication_material 'CrystalStructure3.7.0(Rigaku/MSC Inc.,2005)'
_computing_structure_refinement 'SHELXL-97 (Sheldrick, 1997)'
_computing_structure_solution 'DIRDIF99-ORIENT (Beurskens et al., 1992)'
_diffrn_ambient_temperature 123(2)
_diffrn_detector_area_resol_mean 14.63
_diffrn_measured_fraction_theta_full 0.973
_diffrn_measured_fraction_theta_max 0.973
_diffrn_measurement_device_type 'Rigaku Saturn'
_diffrn_measurement_method \w
_diffrn_radiation_monochromator 'Rigaku SHINE'
_diffrn_radiation_source 'fine-focus sealed tube'
_diffrn_radiation_type MoK\a
_diffrn_radiation_wavelength 0.71075
_diffrn_reflns_av_R_equivalents 0.1134
_diffrn_reflns_av_sigmaI/netI 0.0943
_diffrn_reflns_limit_h_max 9
_diffrn_reflns_limit_h_min -12
_diffrn_reflns_limit_k_max 13
_diffrn_reflns_limit_k_min -13
_diffrn_reflns_limit_l_max 15
_diffrn_reflns_limit_l_min -17
_diffrn_reflns_number 11654
_diffrn_reflns_theta_full 25.00
_diffrn_reflns_theta_max 25.00
_diffrn_reflns_theta_min 2.77
_exptl_absorpt_coefficient_mu 0.560
_exptl_absorpt_correction_T_max 0.9484
_exptl_absorpt_correction_T_min 0.9193
_exptl_absorpt_correction_type numerical
_exptl_absorpt_process_details '(T. Higashi, 2000)'
_exptl_crystal_colour 'Dark Brown'
_exptl_crystal_density_diffrn 1.168
_exptl_crystal_density_method 'not measured'
_exptl_crystal_description Irrgular
_exptl_crystal_F_000 630
_exptl_crystal_size_max 0.22
_exptl_crystal_size_mid 0.19
_exptl_crystal_size_min 0.15
_refine_diff_density_max 1.987
_refine_diff_density_min -1.674
_refine_diff_density_rms 0.161
_refine_ls_extinction_method none
_refine_ls_goodness_of_fit_ref 1.627
_refine_ls_hydrogen_treatment constr
_refine_ls_matrix_type full
_refine_ls_number_parameters 344
_refine_ls_number_reflns 5702
_refine_ls_number_restraints 0
_refine_ls_restrained_S_all 1.627
_refine_ls_R_factor_all 0.1381
_refine_ls_R_factor_gt 0.1327
_refine_ls_shift/su_max 0.001
_refine_ls_shift/su_mean 0.000
_refine_ls_structure_factor_coef Fsqd
_refine_ls_weighting_details 'calc w=1/[\s^2^(Fo^2^)+(0.2000P)^2^+0.0000P] where P=(Fo^2^+2Fc^2^)/3'
_refine_ls_weighting_scheme calc
_refine_ls_wR_factor_gt 0.3793
_refine_ls_wR_factor_ref 0.3897
_reflns_number_gt 5163
_reflns_number_total 5702
_reflns_threshold_expression >2sigma(I)
_cod_data_source_file C0DT01239D.TXT
_cod_data_source_block Complex2
_cod_depositor_comments
;
The following automatic conversions were performed:
'_exptl_absorpt_correction_type' value 'Numerical' changed to 'numerical'
according to '/home/saulius/struct/CIF-dictionaries/cif_core.dic'
dictionary named 'cif_core.dic' version 2.4.1 from 2010-06-29.

Automatic conversion script
Id: cif_fix_enum 1555 2011-01-17 13:19:09Z saulius 
;
_cod_database_code 7014882

loop_
_symmetry_equiv_pos_as_xyz
'x, y, z'
'-x, -y, -z'

loop_
_atom_site_label
_atom_site_type_symbol
_atom_site_fract_x
_atom_site_fract_y
_atom_site_fract_z
_atom_site_U_iso_or_equiv
_atom_site_adp_type
_atom_site_occupancy
_atom_site_symmetry_multiplicity
_atom_site_calc_flag
_atom_site_refinement_flags
_atom_site_disorder_assembly
_atom_site_disorder_group
Fe1 Fe 0.57077(7) 0.48558(6) 0.40684(5) 0.0357(4) Uani 1 1 d . . .
Cl1 Cl 0.6384(2) 0.59507(18) 0.56020(14) 0.0715(6) Uani 1 1 d . . .
O1 O 0.6329(3) 0.3391(3) 0.3998(3) 0.0390(8) Uani 1 1 d . . .
O2 O 0.4663(3) 0.5505(3) 0.3123(3) 0.0408(9) Uani 1 1 d . . .
N1 N 0.7477(4) 0.5540(4) 0.3689(3) 0.0332(9) Uani 1 1 d . . .
C1 C 0.7282(5) 0.2857(4) 0.3623(3) 0.0322(10) Uani 1 1 d . . .
C2 C 0.7145(5) 0.1643(4) 0.3267(3) 0.0341(11) Uani 1 1 d . . .
C3 C 0.5987(5) 0.0842(5) 0.3365(4) 0.0412(12) Uani 1 1 d . . .
C4 C 0.6002(8) 0.1021(6) 0.4433(5) 0.0666(19) Uani 1 1 d . . .
H1 H 0.6367 0.1822 0.4745 0.080 Uiso 1 1 calc R . .
H2 H 0.6568 0.0460 0.4737 0.080 Uiso 1 1 calc R . .
H3 H 0.5080 0.0896 0.4497 0.080 Uiso 1 1 calc R . .
C5 C 0.4642(6) 0.1165(5) 0.2769(5) 0.0602(17) Uani 1 1 d . . .
H4 H 0.4007 0.0465 0.2541 0.072 Uiso 1 1 calc R . .
H5 H 0.4798 0.1476 0.2221 0.072 Uiso 1 1 calc R . .
H6 H 0.4263 0.1761 0.3167 0.072 Uiso 1 1 calc R . .
C6 C 0.6115(6) -0.0438(5) 0.3034(5) 0.0511(14) Uani 1 1 d . . .
H7 H 0.5696 -0.0904 0.3400 0.061 Uiso 1 1 calc R . .
H8 H 0.7072 -0.0581 0.3135 0.061 Uiso 1 1 calc R . .
H9 H 0.5662 -0.0663 0.2353 0.061 Uiso 1 1 calc R . .
C7 C 0.8106(5) 0.1203(5) 0.2822(4) 0.0376(11) Uani 1 1 d . . .
H10 H 0.8013 0.0389 0.2559 0.045 Uiso 1 1 calc R . .
C8 C 0.9215(5) 0.1877(5) 0.2732(4) 0.0403(12) Uani 1 1 d . . .
C9 C 1.0204(6) 0.1318(6) 0.2210(5) 0.0585(16) Uani 1 1 d . . .
C10 C 0.9491(9) 0.0668(12) 0.1232(9) 0.142(6) Uani 1 1 d . . .
H11 H 0.9234 -0.0141 0.1268 0.170 Uiso 1 1 calc R . .
H12 H 1.0093 0.0665 0.0805 0.170 Uiso 1 1 calc R . .
H13 H 0.8680 0.1054 0.0983 0.170 Uiso 1 1 calc R . .
C11 C 1.0939(9) 0.0444(8) 0.2772(9) 0.110(4) Uani 1 1 d . . .
H14 H 1.1751 0.0842 0.3236 0.132 Uiso 1 1 calc R . .
H15 H 1.1195 -0.0189 0.2331 0.132 Uiso 1 1 calc R . .
H16 H 1.0344 0.0114 0.3111 0.132 Uiso 1 1 calc R . .
C12 C 1.1272(6) 0.2179(6) 0.2101(6) 0.0627(17) Uani 1 1 d . . .
H17 H 1.2102 0.1790 0.2092 0.075 Uiso 1 1 calc R . .
H18 H 1.1453 0.2842 0.2639 0.075 Uiso 1 1 calc R . .
H19 H 1.0951 0.2465 0.1501 0.075 Uiso 1 1 calc R . .
C13 C 0.9340(5) 0.3046(4) 0.3133(4) 0.0393(11) Uani 1 1 d . . .
H20 H 1.0090 0.3526 0.3098 0.047 Uiso 1 1 calc R . .
C14 C 0.8405(5) 0.3547(4) 0.3586(3) 0.0350(11) Uani 1 1 d . . .
C15 C 0.8602(5) 0.4806(4) 0.4054(4) 0.0373(11) Uani 1 1 d . . .
H21 H 0.9451 0.5149 0.3967 0.045 Uiso 1 1 calc R . .
H22 H 0.8712 0.4854 0.4750 0.045 Uiso 1 1 calc R . .
C16 C 0.7864(5) 0.6794(4) 0.4110(4) 0.0392(11) Uani 1 1 d . . .
H23 H 0.8174 0.6867 0.4813 0.047 Uiso 1 1 calc R . .
H24 H 0.7046 0.7228 0.3974 0.047 Uiso 1 1 calc R . .
C17 C 0.8947(6) 0.7382(5) 0.3771(4) 0.0488(14) Uani 1 1 d . . .
H25 H 0.9648 0.6835 0.3698 0.059 Uiso 1 1 calc R . .
H26 H 0.8547 0.7583 0.3137 0.059 Uiso 1 1 calc R . .
C18 C 0.9582(6) 0.8479(5) 0.4468(5) 0.0586(17) Uani 1 1 d . . .
H27 H 0.9534 0.8395 0.5114 0.070 Uiso 1 1 calc R . .
H28 H 0.9097 0.9151 0.4289 0.070 Uiso 1 1 calc R . .
H29 H 1.0528 0.8603 0.4457 0.070 Uiso 1 1 calc R . .
C19 C 0.7142(4) 0.5314(4) 0.2623(3) 0.0325(10) Uani 1 1 d . . .
H30 H 0.7970 0.5486 0.2420 0.039 Uiso 1 1 calc R . .
H31 H 0.6859 0.4470 0.2386 0.039 Uiso 1 1 calc R . .
C20 C 0.6063(5) 0.6004(4) 0.2157(4) 0.0369(11) Uani 1 1 d . . .
C21 C 0.6233(5) 0.6486(4) 0.1396(3) 0.0388(11) Uani 1 1 d . . .
H32 H 0.7081 0.6472 0.1242 0.047 Uiso 1 1 calc R . .
C22 C 0.5186(6) 0.6994(5) 0.0846(4) 0.0457(13) Uani 1 1 d . . .
C23 C 0.5362(7) 0.7481(5) -0.0032(4) 0.0535(15) Uani 1 1 d . . .
C24 C 0.5950(9) 0.6571(6) -0.0656(5) 0.071(2) Uani 1 1 d . . .
H33 H 0.5650 0.5784 -0.0592 0.085 Uiso 1 1 calc R . .
H34 H 0.6937 0.6679 -0.0454 0.085 Uiso 1 1 calc R . .
H35 H 0.5641 0.6660 -0.1326 0.085 Uiso 1 1 calc R . .
C25 C 0.6305(11) 0.8580(7) 0.0286(5) 0.093(3) Uani 1 1 d . . .
H36 H 0.6948 0.8541 0.0894 0.112 Uiso 1 1 calc R . .
H37 H 0.5783 0.9264 0.0372 0.112 Uiso 1 1 calc R . .
H38 H 0.6797 0.8651 -0.0200 0.112 Uiso 1 1 calc R . .
C26 C 0.4002(9) 0.7739(10) -0.0654(6) 0.096(3) Uani 1 1 d . . .
H39 H 0.3611 0.7040 -0.1133 0.115 Uiso 1 1 calc R . .
H40 H 0.4145 0.8388 -0.0976 0.115 Uiso 1 1 calc R . .
H41 H 0.3385 0.7955 -0.0248 0.115 Uiso 1 1 calc R . .
C27 C 0.3984(6) 0.7028(5) 0.1119(4) 0.0439(13) Uani 1 1 d . . .
H42 H 0.3272 0.7396 0.0762 0.053 Uiso 1 1 calc R . .
C28 C 0.3755(5) 0.6564(4) 0.1876(4) 0.0408(12) Uani 1 1 d . . .
C29 C 0.2410(5) 0.6630(5) 0.2172(5) 0.0501(14) Uani 1 1 d . . .
C30 C 0.1379(6) 0.7238(6) 0.1482(6) 0.0652(18) Uani 1 1 d . . .
H43 H 0.1471 0.8084 0.1728 0.078 Uiso 1 1 calc R . .
H44 H 0.0461 0.6923 0.1438 0.078 Uiso 1 1 calc R . .
H45 H 0.1555 0.7090 0.0847 0.078 Uiso 1 1 calc R . .
C31 C 0.1770(6) 0.5368(6) 0.2092(6) 0.0628(18) Uani 1 1 d . . .
H46 H 0.1198 0.5096 0.1444 0.075 Uiso 1 1 calc R . .
H47 H 0.1223 0.5376 0.2556 0.075 Uiso 1 1 calc R . .
H48 H 0.2488 0.4839 0.2227 0.075 Uiso 1 1 calc R . .
C32 C 0.2622(6) 0.7312(6) 0.3165(5) 0.0576(16) Uani 1 1 d . . .
H49 H 0.1806 0.7700 0.3223 0.069 Uiso 1 1 calc R . .
H50 H 0.3384 0.7903 0.3298 0.069 Uiso 1 1 calc R . .
H51 H 0.2817 0.6780 0.3624 0.069 Uiso 1 1 calc R . .
C33 C 0.4835(5) 0.6023(4) 0.2397(3) 0.0351(11) Uani 1 1 d . . .

loop_
_atom_site_aniso_label
_atom_site_aniso_U_11
_atom_site_aniso_U_22
_atom_site_aniso_U_33
_atom_site_aniso_U_23
_atom_site_aniso_U_13
_atom_site_aniso_U_12
Fe1 0.0325(6) 0.0302(6) 0.0465(6) 0.0091(4) 0.0124(4) 0.0031(4)
Cl1 0.0826(14) 0.0702(12) 0.0745(12) 0.0176(9) 0.0403(10) 0.0127(10)
O1 0.0324(18) 0.0310(18) 0.055(2) 0.0095(14) 0.0137(15) -0.0009(15)
O2 0.0275(17) 0.040(2) 0.056(2) 0.0153(15) 0.0087(15) 0.0029(15)
N1 0.026(2) 0.025(2) 0.043(2) 0.0048(16) 0.0014(16) -0.0006(16)
C1 0.024(2) 0.034(2) 0.038(2) 0.0084(18) 0.0055(18) 0.0018(19)
C2 0.027(2) 0.030(2) 0.043(3) 0.0108(19) 0.0016(19) -0.005(2)
C3 0.034(3) 0.033(3) 0.055(3) 0.011(2) 0.007(2) -0.004(2)
C4 0.088(5) 0.050(4) 0.075(4) 0.021(3) 0.042(4) -0.011(4)
C5 0.031(3) 0.043(3) 0.105(5) 0.024(3) 0.007(3) -0.008(3)
C6 0.038(3) 0.039(3) 0.076(4) 0.009(3) 0.016(3) -0.004(2)
C7 0.026(2) 0.035(3) 0.047(3) 0.004(2) 0.003(2) 0.001(2)
C8 0.025(2) 0.033(3) 0.058(3) 0.010(2) 0.004(2) -0.003(2)
C9 0.038(3) 0.049(3) 0.085(4) -0.006(3) 0.023(3) -0.001(3)
C10 0.056(5) 0.179(12) 0.151(10) -0.090(9) 0.044(6) -0.040(6)
C11 0.080(6) 0.074(6) 0.232(12) 0.076(7) 0.107(7) 0.047(5)
C12 0.041(3) 0.058(4) 0.098(5) 0.016(3) 0.035(3) 0.006(3)
C13 0.025(2) 0.031(3) 0.059(3) 0.010(2) 0.004(2) -0.001(2)
C14 0.026(2) 0.027(2) 0.047(3) 0.0059(19) 0.0007(19) -0.0007(19)
C15 0.025(2) 0.032(3) 0.051(3) 0.008(2) 0.003(2) 0.003(2)
C16 0.039(3) 0.022(2) 0.053(3) 0.0000(19) 0.009(2) 0.001(2)
C17 0.039(3) 0.029(3) 0.073(4) 0.008(2) 0.004(3) -0.005(2)
C18 0.046(3) 0.042(3) 0.071(4) 0.008(3) -0.011(3) -0.016(3)
C19 0.024(2) 0.031(2) 0.040(2) 0.0017(18) 0.0069(18) 0.0005(19)
C20 0.033(2) 0.027(2) 0.048(3) 0.0082(19) 0.004(2) -0.004(2)
C21 0.043(3) 0.032(2) 0.039(3) 0.0028(19) 0.010(2) -0.008(2)
C22 0.054(3) 0.033(3) 0.043(3) 0.010(2) -0.002(2) -0.008(2)
C23 0.073(4) 0.041(3) 0.042(3) 0.015(2) 0.003(3) -0.008(3)
C24 0.100(6) 0.058(4) 0.054(4) 0.012(3) 0.021(4) -0.017(4)
C25 0.156(9) 0.059(4) 0.056(4) 0.013(3) 0.017(5) -0.048(5)
C26 0.083(6) 0.141(9) 0.074(5) 0.056(5) 0.014(4) 0.014(6)
C27 0.040(3) 0.027(2) 0.059(3) 0.009(2) 0.002(2) 0.003(2)
C28 0.028(2) 0.028(2) 0.062(3) 0.007(2) 0.004(2) -0.003(2)
C29 0.028(3) 0.040(3) 0.087(4) 0.017(3) 0.019(3) 0.006(2)
C30 0.037(3) 0.057(4) 0.103(5) 0.023(3) 0.014(3) 0.021(3)
C31 0.025(3) 0.043(3) 0.117(6) 0.023(3) 0.008(3) -0.004(2)
C32 0.040(3) 0.050(4) 0.090(5) 0.011(3) 0.031(3) 0.007(3)
C33 0.029(2) 0.025(2) 0.048(3) 0.0058(19) 0.005(2) -0.0051(19)

loop_
_atom_type_symbol
_atom_type_description
_atom_type_scat_dispersion_real
_atom_type_scat_dispersion_imag
_atom_type_scat_source
C C 0.0033 0.0016 'International Tables Vol C Tables 4.2.6.8 and 6.1.1.4'
H H 0.0000 0.0000 'International Tables Vol C Tables 4.2.6.8 and 6.1.1.4'
Cl Cl 0.1484 0.1585 'International Tables Vol C Tables 4.2.6.8 and 6.1.1.4'
Fe Fe 0.3463 0.8444 'International Tables Vol C Tables 4.2.6.8 and 6.1.1.4'
N N 0.0061 0.0033 'International Tables Vol C Tables 4.2.6.8 and 6.1.1.4'
O O 0.0106 0.0060 'International Tables Vol C Tables 4.2.6.8 and 6.1.1.4'

loop_
_geom_angle_atom_site_label_1
_geom_angle_atom_site_label_2
_geom_angle_atom_site_label_3
_geom_angle
_geom_angle_site_symmetry_1
_geom_angle_site_symmetry_3
_geom_angle_publ_flag
O2 Fe1 O1 128.99(17) . . ?
O2 Fe1 N1 88.04(16) . . ?
O1 Fe1 N1 90.93(16) . . ?
O2 Fe1 Cl1 118.89(14) . . ?
O1 Fe1 Cl1 112.12(13) . . ?
N1 Fe1 Cl1 91.86(12) . . ?
O2 Fe1 Cl1 89.23(13) . 2_666 ?
O1 Fe1 Cl1 89.18(12) . 2_666 ?
N1 Fe1 Cl1 176.57(11) . 2_666 ?
Cl1 Fe1 Cl1 91.27(9) . 2_666 ?
Fe1 Cl1 Fe1 88.73(9) . 2_666 ?
C1 O1 Fe1 134.8(3) . . ?
C33 O2 Fe1 137.5(3) . . ?
C16 N1 C19 112.5(4) . . ?
C16 N1 C15 110.2(4) . . ?
C19 N1 C15 109.0(4) . . ?
C16 N1 Fe1 113.0(3) . . ?
C19 N1 Fe1 105.9(3) . . ?
C15 N1 Fe1 105.9(3) . . ?
O1 C1 C14 118.2(4) . . ?
O1 C1 C2 121.3(4) . . ?
C14 C1 C2 120.6(4) . . ?
C7 C2 C1 116.7(4) . . ?
C7 C2 C3 121.1(4) . . ?
C1 C2 C3 122.2(4) . . ?
C6 C3 C2 113.4(5) . . ?
C6 C3 C5 108.0(5) . . ?
C2 C3 C5 109.3(4) . . ?
C6 C3 C4 107.6(5) . . ?
C2 C3 C4 107.7(4) . . ?
C5 C3 C4 110.8(5) . . ?
C3 C4 H1 109.5 . . ?
C3 C4 H2 109.5 . . ?
H1 C4 H2 109.5 . . ?
C3 C4 H3 109.5 . . ?
H1 C4 H3 109.5 . . ?
H2 C4 H3 109.5 . . ?
C3 C5 H4 109.5 . . ?
C3 C5 H5 109.5 . . ?
H4 C5 H5 109.5 . . ?
C3 C5 H6 109.5 . . ?
H4 C5 H6 109.5 . . ?
H5 C5 H6 109.5 . . ?
C3 C6 H7 109.5 . . ?
C3 C6 H8 109.5 . . ?
H7 C6 H8 109.5 . . ?
C3 C6 H9 109.5 . . ?
H7 C6 H9 109.5 . . ?
H8 C6 H9 109.5 . . ?
C2 C7 C8 124.3(5) . . ?
C2 C7 H10 117.9 . . ?
C8 C7 H10 117.9 . . ?
C13 C8 C7 116.7(5) . . ?
C13 C8 C9 122.9(5) . . ?
C7 C8 C9 120.4(5) . . ?
C10 C9 C8 111.1(6) . . ?
C10 C9 C12 107.8(7) . . ?
C8 C9 C12 113.9(5) . . ?
C10 C9 C11 108.0(9) . . ?
C8 C9 C11 108.9(6) . . ?
C12 C9 C11 106.9(6) . . ?
C9 C10 H11 109.5 . . ?
C9 C10 H12 109.5 . . ?
H11 C10 H12 109.5 . . ?
C9 C10 H13 109.5 . . ?
H11 C10 H13 109.5 . . ?
H12 C10 H13 109.5 . . ?
C9 C11 H14 109.5 . . ?
C9 C11 H15 109.5 . . ?
H14 C11 H15 109.5 . . ?
C9 C11 H16 109.5 . . ?
H14 C11 H16 109.5 . . ?
H15 C11 H16 109.5 . . ?
C9 C12 H17 109.5 . . ?
C9 C12 H18 109.5 . . ?
H17 C12 H18 109.5 . . ?
C9 C12 H19 109.5 . . ?
H17 C12 H19 109.5 . . ?
H18 C12 H19 109.5 . . ?
C8 C13 C14 122.0(5) . . ?
C8 C13 H20 119.0 . . ?
C14 C13 H20 119.0 . . ?
C13 C14 C1 119.6(4) . . ?
C13 C14 C15 120.7(4) . . ?
C1 C14 C15 119.7(4) . . ?
C14 C15 N1 115.1(4) . . ?
C14 C15 H21 108.5 . . ?
N1 C15 H21 108.5 . . ?
C14 C15 H22 108.5 . . ?
N1 C15 H22 108.5 . . ?
H21 C15 H22 107.5 . . ?
N1 C16 C17 116.4(4) . . ?
N1 C16 H23 108.2 . . ?
C17 C16 H23 108.2 . . ?
N1 C16 H24 108.2 . . ?
C17 C16 H24 108.2 . . ?
H23 C16 H24 107.3 . . ?
C18 C17 C16 110.9(5) . . ?
C18 C17 H25 109.5 . . ?
C16 C17 H25 109.5 . . ?
C18 C17 H26 109.5 . . ?
C16 C17 H26 109.5 . . ?
H25 C17 H26 108.1 . . ?
C17 C18 H27 109.5 . . ?
C17 C18 H28 109.5 . . ?
H27 C18 H28 109.5 . . ?
C17 C18 H29 109.5 . . ?
H27 C18 H29 109.5 . . ?
H28 C18 H29 109.5 . . ?
C20 C19 N1 115.1(4) . . ?
C20 C19 H30 108.5 . . ?
N1 C19 H30 108.5 . . ?
C20 C19 H31 108.5 . . ?
N1 C19 H31 108.5 . . ?
H30 C19 H31 107.5 . . ?
C21 C20 C33 120.2(5) . . ?
C21 C20 C19 118.7(5) . . ?
C33 C20 C19 120.5(4) . . ?
C20 C21 C22 121.3(5) . . ?
C20 C21 H32 119.4 . . ?
C22 C21 H32 119.4 . . ?
C27 C22 C21 117.1(5) . . ?
C27 C22 C23 121.8(5) . . ?
C21 C22 C23 121.0(6) . . ?
C25 C23 C24 109.3(7) . . ?
C25 C23 C26 109.9(7) . . ?
C24 C23 C26 106.8(6) . . ?
C25 C23 C22 109.8(5) . . ?
C24 C23 C22 109.2(5) . . ?
C26 C23 C22 111.7(6) . . ?
C23 C24 H33 109.5 . . ?
C23 C24 H34 109.5 . . ?
H33 C24 H34 109.5 . . ?
C23 C24 H35 109.5 . . ?
H33 C24 H35 109.5 . . ?
H34 C24 H35 109.5 . . ?
C23 C25 H36 109.5 . . ?
C23 C25 H37 109.5 . . ?
H36 C25 H37 109.5 . . ?
C23 C25 H38 109.5 . . ?
H36 C25 H38 109.5 . . ?
H37 C25 H38 109.5 . . ?
C23 C26 H39 109.5 . . ?
C23 C26 H40 109.5 . . ?
H39 C26 H40 109.5 . . ?
C23 C26 H41 109.5 . . ?
H39 C26 H41 109.5 . . ?
H40 C26 H41 109.5 . . ?
C28 C27 C22 124.2(5) . . ?
C28 C27 H42 117.9 . . ?
C22 C27 H42 117.9 . . ?
C27 C28 C33 116.7(5) . . ?
C27 C28 C29 123.1(5) . . ?
C33 C28 C29 120.2(5) . . ?
C32 C29 C28 110.8(5) . . ?
C32 C29 C30 108.3(5) . . ?
C28 C29 C30 110.5(5) . . ?
C32 C29 C31 110.8(6) . . ?
C28 C29 C31 109.7(5) . . ?
C30 C29 C31 106.6(5) . . ?
C29 C30 H43 109.5 . . ?
C29 C30 H44 109.5 . . ?
H43 C30 H44 109.5 . . ?
C29 C30 H45 109.5 . . ?
H43 C30 H45 109.5 . . ?
H44 C30 H45 109.5 . . ?
C29 C31 H46 109.5 . . ?
C29 C31 H47 109.5 . . ?
H46 C31 H47 109.5 . . ?
C29 C31 H48 109.5 . . ?
H46 C31 H48 109.5 . . ?
H47 C31 H48 109.5 . . ?
C29 C32 H49 109.5 . . ?
C29 C32 H50 109.5 . . ?
H49 C32 H50 109.5 . . ?
C29 C32 H51 109.5 . . ?
H49 C32 H51 109.5 . . ?
H50 C32 H51 109.5 . . ?
O2 C33 C20 119.7(4) . . ?
O2 C33 C28 119.9(4) . . ?
C20 C33 C28 120.4(5) . . ?

loop_
_geom_bond_atom_site_label_1
_geom_bond_atom_site_label_2
_geom_bond_distance
_geom_bond_site_symmetry_2
_geom_bond_publ_flag
Fe1 O2 1.825(4) . ?
Fe1 O1 1.834(4) . ?
Fe1 N1 2.184(4) . ?
Fe1 Cl1 2.315(3) . ?
Fe1 Cl1 2.495(3) 2_666 ?
Cl1 Fe1 2.495(3) 2_666 ?
O1 C1 1.351(6) . ?
O2 C33 1.353(6) . ?
N1 C16 1.480(6) . ?
N1 C19 1.491(6) . ?
N1 C15 1.506(6) . ?
C1 C14 1.397(7) . ?
C1 C2 1.407(7) . ?
C2 C7 1.376(7) . ?
C2 C3 1.532(7) . ?
C3 C6 1.504(8) . ?
C3 C5 1.539(7) . ?
C3 C4 1.540(8) . ?
C4 H1 0.9800 . ?
C4 H2 0.9800 . ?
C4 H3 0.9800 . ?
C5 H4 0.9800 . ?
C5 H5 0.9800 . ?
C5 H6 0.9800 . ?
C6 H7 0.9800 . ?
C6 H8 0.9800 . ?
C6 H9 0.9800 . ?
C7 C8 1.402(7) . ?
C7 H10 0.9500 . ?
C8 C13 1.373(7) . ?
C8 C9 1.512(8) . ?
C9 C10 1.498(12) . ?
C9 C12 1.512(9) . ?
C9 C11 1.522(11) . ?
C10 H11 0.9800 . ?
C10 H12 0.9800 . ?
C10 H13 0.9800 . ?
C11 H14 0.9800 . ?
C11 H15 0.9800 . ?
C11 H16 0.9800 . ?
C12 H17 0.9800 . ?
C12 H18 0.9800 . ?
C12 H19 0.9800 . ?
C13 C14 1.383(7) . ?
C13 H20 0.9500 . ?
C14 C15 1.491(7) . ?
C15 H21 0.9900 . ?
C15 H22 0.9900 . ?
C16 C17 1.509(8) . ?
C16 H23 0.9900 . ?
C16 H24 0.9900 . ?
C17 C18 1.505(8) . ?
C17 H25 0.9900 . ?
C17 H26 0.9900 . ?
C18 H27 0.9800 . ?
C18 H28 0.9800 . ?
C18 H29 0.9800 . ?
C19 C20 1.488(6) . ?
C19 H30 0.9900 . ?
C19 H31 0.9900 . ?
C20 C21 1.375(7) . ?
C20 C33 1.387(7) . ?
C21 C22 1.391(8) . ?
C21 H32 0.9500 . ?
C22 C27 1.384(9) . ?
C22 C23 1.539(8) . ?
C23 C25 1.507(9) . ?
C23 C24 1.517(11) . ?
C23 C26 1.538(10) . ?
C24 H33 0.9800 . ?
C24 H34 0.9800 . ?
C24 H35 0.9800 . ?
C25 H36 0.9800 . ?
C25 H37 0.9800 . ?
C25 H38 0.9800 . ?
C26 H39 0.9800 . ?
C26 H40 0.9800 . ?
C26 H41 0.9800 . ?
C27 C28 1.377(8) . ?
C27 H42 0.9500 . ?
C28 C33 1.415(7) . ?
C28 C29 1.544(8) . ?
C29 C32 1.495(10) . ?
C29 C30 1.554(8) . ?
C29 C31 1.558(8) . ?
C30 H43 0.9800 . ?
C30 H44 0.9800 . ?
C30 H45 0.9800 . ?
C31 H46 0.9800 . ?
C31 H47 0.9800 . ?
C31 H48 0.9800 . ?
C32 H49 0.9800 . ?
C32 H50 0.9800 . ?
C32 H51 0.9800 . ?
